data_7056570
loop_
_publ_author_name
'Budniak, Adam K.'
'Masny, Micha\/l'
'Prezelj, Kristina'
'Grzeszkiewicz, Miko\/laj'
'Gawraczy\'nski, Jakub'
'Dobrzycki, \/Lukasz'
'Cyra\'nski, Micha\/l K.'
'Ko\'zmi\'nski, Wiktor'
'Mazej, Zoran'
'Fija\/lkowski, Karol J.'
'Grochala, Wojciech'
'Leszczy\'nski, Piotr J.'

_publ_section_title
;
 Reconnaissance of reactivity of an Ag(ii)SO4 one-electron oxidizer
 towards naphthalene derivatives
;
_journal_name_full 'New J. Chem.'
_journal_paper_doi 10.1039/C7NJ02299A
_journal_year 2017
_chemical_formula_sum 'C20 H12 Br0.28 F1.72'
_chemical_formula_weight 307.50
_space_group_crystal_system monoclinic
_space_group_IT_number 15
_space_group_name_Hall '-C 2yc'
_space_group_name_H-M_alt 'C 1 2/c 1'
_symmetry_space_group_name_Hall '-C 2yc'
_symmetry_space_group_name_H-M 'C 1 2/c 1'
_atom_sites_solution_hydrogens geom
_audit_update_record
;
2017-07-27 deposited with the CCDC.
2017-08-15 downloaded from the CCDC.
;
_cell_angle_alpha 90
_cell_angle_beta 115.098(2)
_cell_angle_gamma 90
_cell_formula_units_Z 4
_cell_length_a 12.6575(11)
_cell_length_b 10.6532(9)
_cell_length_c 11.1899(10)
_cell_measurement_reflns_used 4790
_cell_measurement_temperature 100.(2)
_cell_measurement_theta_max 26.4162
_cell_measurement_theta_min 2.6103
_cell_volume 1366.4(2)
_computing_cell_refinement 'SAINT V8.34A (Bruker AXS Inc., 2013)'
_computing_data_collection 'APEX2 V2014 (Bruker AXS Inc., 2014)'
_computing_data_reduction 'SAINT V8.34A (Bruker AXS Inc., 2013)'
_computing_publication_material 'APEX2 V2014 (Bruker AXS Inc., 2014)'
_computing_structure_refinement 'SHELXL-2014/7 (Sheldrick, 2014)'
_computing_structure_solution 'SHELXS-2014 (Sheldrick, 2014)'
_diffrn_ambient_temperature 100.(2)
_diffrn_detector_area_resol_mean 10.4167
_diffrn_measured_fraction_theta_full 1.000
_diffrn_measured_fraction_theta_max 1.000
_diffrn_measurement_device_type 'Bruker D8 VENTURE'
_diffrn_measurement_method 'omega scans'
_diffrn_radiation_monochromator TRIUMPH
_diffrn_radiation_type MoK\a
_diffrn_radiation_wavelength 0.71073
_diffrn_reflns_av_R_equivalents 0.0256
_diffrn_reflns_av_unetI/netI 0.0171
_diffrn_reflns_limit_h_max 15
_diffrn_reflns_limit_h_min -15
_diffrn_reflns_limit_k_max 13
_diffrn_reflns_limit_k_min -13
_diffrn_reflns_limit_l_max 13
_diffrn_reflns_limit_l_min -13
_diffrn_reflns_number 10373
_diffrn_reflns_theta_full 26.42
_diffrn_reflns_theta_max 26.42
_diffrn_reflns_theta_min 2.61
_diffrn_source 'fine focus sealed tube'
_exptl_absorpt_coefficient_mu 0.922
_exptl_absorpt_correction_T_max 0.93
_exptl_absorpt_correction_T_min 0.86
_exptl_absorpt_correction_type multi-scan
_exptl_absorpt_process_details 'SADABS V2014/5 (Bruker AXS Inc.)'
_exptl_crystal_colour colourless
_exptl_crystal_density_diffrn 1.495
_exptl_crystal_density_method 'not measured'
_exptl_crystal_description prism
_exptl_crystal_F_000 629
_exptl_crystal_size_max 0.395
_exptl_crystal_size_mid 0.145
_exptl_crystal_size_min 0.076
_refine_diff_density_max 0.183
_refine_diff_density_min -0.175
_refine_ls_extinction_method none
_refine_ls_goodness_of_fit_ref 1.325
_refine_ls_hydrogen_treatment constr
_refine_ls_matrix_type full
_refine_ls_number_parameters 110
_refine_ls_number_reflns 1407
_refine_ls_number_restraints 0
_refine_ls_restrained_S_all 1.325
_refine_ls_R_factor_all 0.0594
_refine_ls_R_factor_gt 0.0515
_refine_ls_shift/su_max 0.000
_refine_ls_shift/su_mean 0.000
_refine_ls_structure_factor_coef Fsqd
_refine_ls_weighting_details 'w=1/[\s^2^(Fo^2^)+(0.0077P)^2^+2.9193P] where P=(Fo^2^+2Fc^2^)/3'
_refine_ls_weighting_scheme calc
_refine_ls_wR_factor_gt 0.1004
_refine_ls_wR_factor_ref 0.1026
_reflns_number_gt 1246
_reflns_number_total 1407
_reflns_threshold_expression 'I > 2\s(I)'
_cod_data_source_file c7nj02299a2.cif
_cod_data_source_block 10-1_in_C2c
_cod_database_code 7056570

loop_
_space_group_symop_operation_xyz
'x, y, z'
'-x, y, -z+1/2'
'x+1/2, y+1/2, z'
'-x+1/2, y+1/2, -z+1/2'
'-x, -y, -z'
'x, -y, z-1/2'
'-x+1/2, -y+1/2, -z'
'x+1/2, -y+1/2, z-1/2'

loop_
_atom_site_label
_atom_site_type_symbol
_atom_site_fract_x
_atom_site_fract_y
_atom_site_fract_z
_atom_site_U_iso_or_equiv
_atom_site_adp_type
_atom_site_occupancy
_atom_site_site_symmetry_order
_atom_site_calc_flag
_atom_site_refinement_flags_posn
_atom_site_refinement_flags_adp
_atom_site_refinement_flags_occupancy
Br1 Br 0.0485(4) 0.2827(5) 0.6182(4) 0.0276(8) Uani 0.141(2) 1 d . . P
F1 F 0.0728(4) 0.2929(4) 0.5966(4) 0.0332(10) Uani 0.859(2) 1 d . . P
C1 C 0.4353(2) 0.3008(2) 0.7257(2) 0.0255(5) Uani 1 1 d . . .
C2 C 0.3814(2) 0.2050(2) 0.7615(2) 0.0285(5) Uani 1 1 d . . .
H2 H 0.4280 0.1398 0.8167 0.034 Uiso 1 1 calc R U .
C3 C 0.2600(2) 0.2007(2) 0.7191(2) 0.0306(6) Uani 1 1 d . . .
H3 H 0.2248 0.1341 0.7456 0.037 Uiso 1 1 calc R U .
C4 C 0.1944(2) 0.2932(2) 0.6398(2) 0.0291(5) Uani 1 1 d . . .
C4A C 0.2411(2) 0.3932(2) 0.5946(2) 0.0253(5) Uani 1 1 d . . .
C5 C 0.1706(2) 0.4861(2) 0.5072(2) 0.0292(5) Uani 1 1 d . . .
H5 H 0.0885 0.4839 0.4788 0.035 Uiso 1 1 calc R U .
C6 C 0.2194(2) 0.5791(2) 0.4630(2) 0.0301(6) Uani 1 1 d . . .
H6 H 0.1712 0.6413 0.4044 0.036 Uiso 1 1 calc R U .
C7 C 0.3409(2) 0.5828(2) 0.5042(2) 0.0307(6) Uani 1 1 d . . .
H7 H 0.3743 0.6471 0.4723 0.037 Uiso 1 1 calc R U .
C8 C 0.4117(2) 0.4944(2) 0.5901(2) 0.0264(5) Uani 1 1 d . . .
H8 H 0.4936 0.4986 0.6176 0.032 Uiso 1 1 calc R U .
C8A C 0.3640(2) 0.3967(2) 0.6385(2) 0.0243(5) Uani 1 1 d . . .

loop_
_atom_site_aniso_label
_atom_site_aniso_U_11
_atom_site_aniso_U_22
_atom_site_aniso_U_33
_atom_site_aniso_U_12
_atom_site_aniso_U_13
_atom_site_aniso_U_23
Br1 0.0314(18) 0.0277(12) 0.0200(13) 0.0013(9) 0.0074(10) -0.0036(12)
F1 0.0322(19) 0.0323(14) 0.0319(18) -0.0004(12) 0.0107(10) -0.0052(12)
C1 0.0415(13) 0.0207(11) 0.0167(10) -0.0027(9) 0.0146(10) -0.0011(10)
C2 0.0475(15) 0.0209(11) 0.0184(11) -0.0005(9) 0.0152(10) -0.0016(11)
C3 0.0495(15) 0.0227(11) 0.0246(12) -0.0029(9) 0.0203(11) -0.0088(11)
C4 0.0393(14) 0.0278(12) 0.0243(11) -0.0075(10) 0.0173(10) -0.0064(11)
C4A 0.0402(14) 0.0207(11) 0.0192(10) -0.0051(9) 0.0166(10) -0.0018(10)
C5 0.0414(14) 0.0252(12) 0.0228(11) -0.0061(9) 0.0154(11) 0.0015(11)
C6 0.0466(16) 0.0227(11) 0.0235(12) 0.0021(9) 0.0172(11) 0.0068(11)
C7 0.0492(16) 0.0209(11) 0.0301(12) 0.0027(10) 0.0246(12) 0.0032(11)
C8 0.0396(14) 0.0215(11) 0.0241(11) 0.0009(9) 0.0193(10) 0.0003(10)
C8A 0.0412(14) 0.0179(11) 0.0185(10) -0.0036(8) 0.0172(10) -0.0009(10)

loop_
_atom_type_symbol
_atom_type_description
_atom_type_scat_dispersion_real
_atom_type_scat_dispersion_imag
_atom_type_scat_source
C C 0.0033 0.0016 'International Tables Vol C Tables 4.2.6.8 and 6.1.1.4'
H H 0.0000 0.0000 'International Tables Vol C Tables 4.2.6.8 and 6.1.1.4'
F F 0.0171 0.0103 'International Tables Vol C Tables 4.2.6.8 and 6.1.1.4'
Br Br -0.2901 2.4595 'International Tables Vol C Tables 4.2.6.8 and 6.1.1.4'

loop_
_geom_angle_atom_site_label_1
_geom_angle_atom_site_label_2
_geom_angle_atom_site_label_3
_geom_angle
_geom_angle_site_symmetry_3
C2 C1 C8A 118.5(2) .
C2 C1 C1 119.76(18) 2_656
C8A C1 C1 121.67(17) 2_656
C1 C2 C3 122.1(2) .
C1 C2 H2 118.9 .
C3 C2 H2 118.9 .
C4 C3 C2 118.6(2) .
C4 C3 H3 120.7 .
C2 C3 H3 120.7 .
C3 C4 F1 120.2(3) .
C3 C4 C4A 123.5(2) .
F1 C4 C4A 116.3(3) .
C3 C4 Br1 111.1(2) .
F1 C4 Br1 11.6(3) .
C4A C4 Br1 124.9(2) .
C5 C4A C4 122.6(2) .
C5 C4A C8A 120.0(2) .
C4 C4A C8A 117.4(2) .
C6 C5 C4A 120.6(2) .
C6 C5 H5 119.7 .
C4A C5 H5 119.7 .
C5 C6 C7 120.1(2) .
C5 C6 H6 120.0 .
C7 C6 H6 120.0 .
C8 C7 C6 120.6(2) .
C8 C7 H7 119.7 .
C6 C7 H7 119.7 .
C7 C8 C8A 120.9(2) .
C7 C8 H8 119.6 .
C8A C8 H8 119.6 .
C4A C8A C8 117.9(2) .
C4A C8A C1 119.9(2) .
C8 C8A C1 122.2(2) .

loop_
_geom_bond_atom_site_label_1
_geom_bond_atom_site_label_2
_geom_bond_distance
_geom_bond_site_symmetry_2
Br1 C4 1.762(5) .
F1 C4 1.404(5) .
C1 C2 1.378(3) .
C1 C8A 1.436(3) .
C1 C1 1.491(5) 2_656
C2 C3 1.404(4) .
C2 H2 0.9500 .
C3 C4 1.350(3) .
C3 H3 0.9500 .
C4 C4A 1.412(3) .
C4A C5 1.411(3) .
C4A C8A 1.418(3) .
C5 C6 1.367(3) .
C5 H5 0.9500 .
C6 C7 1.406(4) .
C6 H6 0.9500 .
C7 C8 1.372(3) .
C7 H7 0.9500 .
C8 C8A 1.421(3) .
C8 H8 0.9500 .

loop_
_geom_torsion_atom_site_label_1
_geom_torsion_atom_site_label_2
_geom_torsion_atom_site_label_3
_geom_torsion_atom_site_label_4
_geom_torsion
_geom_torsion_site_symmetry_1
C8A C1 C2 C3 -2.1(3) .
C1 C1 C2 C3 179.7(2) 2_656
C1 C2 C3 C4 0.6(3) .
C2 C3 C4 F1 -179.2(3) .
C2 C3 C4 C4A 1.3(3) .
C2 C3 C4 Br1 -171.3(2) .
C3 C4 C4A C5 177.2(2) .
F1 C4 C4A C5 -2.2(4) .
Br1 C4 C4A C5 -11.1(4) .
C3 C4 C4A C8A -1.5(3) .
F1 C4 C4A C8A 179.0(3) .
Br1 C4 C4A C8A 170.1(2) .
C4 C4A C5 C6 -178.0(2) .
C8A C4A C5 C6 0.7(3) .
C4A C5 C6 C7 0.2(3) .
C5 C6 C7 C8 -0.8(3) .
C6 C7 C8 C8A 0.5(3) .
C5 C4A C8A C8 -0.9(3) .
C4 C4A C8A C8 177.83(19) .
C5 C4A C8A C1 -178.92(19) .
C4 C4A C8A C1 -0.2(3) .
C7 C8 C8A C4A 0.4(3) .
C7 C8 C8A C1 178.3(2) .
C2 C1 C8A C4A 1.9(3) .
C1 C1 C8A C4A -179.9(2) 2_656
C2 C1 C8A C8 -176.0(2) .
C1 C1 C8A C8 2.2(3) 2_656
